data_1536206
loop_
_publ_author_name
'Czekalla, R.'
'Jeitschko, W.'

_publ_section_title
;
 Preparation and crystal structure of Li6 Zr2 O7 and Li6 Hf2 O7
;
_journal_name_full 'Zeitschrift fuer Anorganische und Allgemeine Chemie'
_journal_page_first 2038
_journal_page_last 2042
_journal_volume 619
_journal_year 1993
_chemical_formula_sum 'Li6 O7 Zr2'
_chemical_name_systematic 'Li6 (Zr2 O7)'
_space_group_IT_number 15
_symmetry_space_group_name_Hall '-C 2yc'
_symmetry_space_group_name_H-M 'C 1 2/c 1'
_cell_angle_alpha 90
_cell_angle_beta 100.26
_cell_angle_gamma 90
_cell_formula_units_Z 4
_cell_length_a 10.445
_cell_length_b 5.989
_cell_length_c 10.2
_cell_volume 627.859
_citation_journal_id_ASTM ZAACAB
_cod_data_source_file Czekalla_ZAACAB_1993_1080.cif
_cod_data_source_block Li6O7Zr2
_cod_original_cell_volume 627.8592
_cod_database_code 1536206

loop_
_symmetry_equiv_pos_as_xyz
x,y,z
-x,y,-z+1/2
-x,-y,-z
x,-y,z-1/2
x+1/2,y+1/2,z
-x+1/2,y+1/2,-z+1/2
-x+1/2,-y+1/2,-z
x+1/2,-y+1/2,z-1/2

loop_
_atom_site_label
_atom_site_type_symbol
_atom_site_fract_x
_atom_site_fract_y
_atom_site_fract_z
_atom_site_occupancy
_atom_site_U_iso_or_equiv
O1 O-2 0.1338 0.1339 0.5023 1 0.0
Li3 Li+1 0.5665 0.0962 0.1031 1 0.0
O4 O-2 0 0.3503 0.25 1 0.0
Li2 Li+1 0.2917 0.3698 0.102 1 0.0
Li1 Li+1 0.0638 0.1454 0.0841 1 0.0
O3 O-2 0.3783 0.1223 0.0227 1 0.0
O2 O-2 0.25 0.1116 0.2549 1 0.0
Zr1 Zr+4 0.18341 0.37872 0.36463 1 0.0
